data_7120965
loop_
_publ_author_name
'Rhauderwiek, Timo'
'Wolkersd\"orfer, Konrad'
'\/Oien-\/Odegaard, Sigurd'
'Lillerud, Karl-Petter'
'Wark, Michael'
'Stock, Norbert'

_publ_section_title
;
 Crystalline and permanently porous porphyrin-based metal
 tetraphosphonates.
;
_journal_issue 4
_journal_name_full 'Chemical communications (Cambridge, England)'
_journal_page_first 389
_journal_page_last 392
_journal_paper_doi 10.1039/c7cc07766a
_journal_volume 54
_journal_year 2018
_chemical_formula_moiety 'C44 H24 N4 Ni2 O13 P4, O, 1.5(C)'
_chemical_formula_sum 'C45.5 H24 N4 Ni2 O14 P4'
_chemical_formula_weight 1091.95
_chemical_name_common Ni-CAU-29
_space_group_crystal_system triclinic
_space_group_IT_number 2
_space_group_name_Hall '-P 1'
_space_group_name_H-M_alt 'P -1'
_symmetry_space_group_name_Hall '-P 1'
_symmetry_space_group_name_H-M 'P -1'
_atom_sites_solution_hydrogens mixed
_audit_creation_date 2017-12-06
_audit_creation_method
;
Olex2 1.2
(compiled 2017.08.10 svn.r3458 for OlexSys, GUI svn.r5381)
;
_audit_update_record
;
2017-12-08 deposited with the CCDC.
2017-12-08 downloaded from the CCDC.
;
_cell_angle_alpha 94.723(9)
_cell_angle_beta 97.602(9)
_cell_angle_gamma 97.880(9)
_cell_formula_units_Z 2
_cell_length_a 9.561(5)
_cell_length_b 15.086(9)
_cell_length_c 16.722(9)
_cell_measurement_reflns_used 1296
_cell_measurement_temperature 100(2)
_cell_measurement_theta_max 14.156
_cell_measurement_theta_min 2.48
_cell_volume 2356(2)
_computing_cell_refinement 'APEX3 (Bruker AXS, 2016)'
_computing_data_collection 'APEX3 (Bruker AXS, 2016)'
_computing_data_reduction 'APEX3 (Bruker AXS, 2016)'
_computing_molecular_graphics 'Diamond v4 (Brandenburg, 2012)'
_computing_publication_material 'Olex2 (Dolomanov et al., 2009)'
_computing_structure_refinement 'SHELXL (Sheldrick, 2015b)'
_computing_structure_solution 'SHELXT (Sheldrick, 2015a)'
_diffrn_ambient_temperature 100.15
_diffrn_detector 'CCD area detector'
_diffrn_detector_area_resol_mean 13.6986
_diffrn_detector_type 'Marmosaic 225'
_diffrn_measured_fraction_theta_full 0.993
_diffrn_measured_fraction_theta_max 0.993
_diffrn_measurement_device '\k-geometry diffractometer'
_diffrn_measurement_device_type 'MD2 microdiffractometer with MK3 mini-kappa'
_diffrn_measurement_method '\f scans'
_diffrn_radiation_collimation 'Rh-coated Si focusing mirrors'
_diffrn_radiation_monochromator 'Silicon 111'
_diffrn_radiation_probe x-ray
_diffrn_radiation_type synchrotron
_diffrn_radiation_wavelength 0.76000
_diffrn_reflns_av_R_equivalents 0.1182
_diffrn_reflns_av_unetI/netI 0.1096
_diffrn_reflns_Laue_measured_fraction_full 0.993
_diffrn_reflns_Laue_measured_fraction_max 0.993
_diffrn_reflns_limit_h_max 6
_diffrn_reflns_limit_h_min -6
_diffrn_reflns_limit_k_max 10
_diffrn_reflns_limit_k_min -10
_diffrn_reflns_limit_l_max 12
_diffrn_reflns_limit_l_min -12
_diffrn_reflns_number 6040
_diffrn_reflns_point_group_measured_fraction_full 0.993
_diffrn_reflns_point_group_measured_fraction_max 0.993
_diffrn_reflns_theta_full 14.857
_diffrn_reflns_theta_max 14.857
_diffrn_reflns_theta_min 2.174
_diffrn_source synchrotron
_diffrn_source_type 'Wiggler, Station I911-3, MAX II, MAXLAB'
_diffrn_standards_number 0
_exptl_absorpt_coefficient_mu 1.006
_exptl_absorpt_correction_T_max 0.7438
_exptl_absorpt_correction_T_min 0.5770
_exptl_absorpt_correction_type multi-scan
_exptl_absorpt_process_details
'SADABS-2016/2 (Bruker,2016/2) was used for absorption correction. wR2(int) was 0.1163 before and 0.0915 after correction. The Ratio of minimum to maximum transmission is 0.7757. The \l/2 correction factor is Not present.'
_exptl_crystal_colour red
_exptl_crystal_density_diffrn 1.539
_exptl_crystal_description plate
_exptl_crystal_F_000 1106
_exptl_crystal_recrystallization_method 'solvothermal synthesis'
_exptl_crystal_size_max 0.02
_exptl_crystal_size_mid 0.01
_exptl_crystal_size_min 0.005
_exptl_transmission_factor_max 1.000
_exptl_transmission_factor_min 0.7757
_refine_diff_density_max 0.598
_refine_diff_density_min -0.613
_refine_diff_density_rms 0.126
_refine_ls_extinction_method none
_refine_ls_goodness_of_fit_ref 1.134
_refine_ls_hydrogen_treatment constr
_refine_ls_matrix_type full
_refine_ls_number_parameters 324
_refine_ls_number_reflns 1832
_refine_ls_number_restraints 0
_refine_ls_restrained_S_all 1.134
_refine_ls_R_factor_all 0.1615
_refine_ls_R_factor_gt 0.0997
_refine_ls_shift/su_max 0.000
_refine_ls_shift/su_mean 0.000
_refine_ls_structure_factor_coef Fsqd
_refine_ls_weighting_details 'w=1/[\s^2^(Fo^2^)+(0.1018P)^2^+84.9111P] where P=(Fo^2^+2Fc^2^)/3'
_refine_ls_weighting_scheme calc
_refine_ls_wR_factor_gt 0.2346
_refine_ls_wR_factor_ref 0.2839
_reflns_Friedel_coverage 0.000
_reflns_number_gt 1180
_reflns_number_total 1832
_reflns_threshold_expression 'I > 2\s(I)'
_cod_data_source_file c7cc07766a2.cif
_cod_data_source_block mo_tr_nitppp2_0m_pl
_cod_depositor_comments 'Adding full bibliography for 7120965.cif.'
_cod_original_formula_sum 'C45.50 H24 N4 Ni2 O14 P4'
_cod_database_code 7120965
_shelx_shelxl_version_number 2014/7
_shelx_space_group_comment
;
The symmetry employed for this shelxl refinement is uniquely defined
by the following loop, which should always be used as a source of
symmetry information in preference to the above space-group names.
They are only intended as comments.
;
_shelx_estimated_absorpt_t_max 0.995
_shelx_estimated_absorpt_t_min 0.980
_olex2_refinement_description
;
1. Fixed Uiso
 At 1.2 times of:
  All C(H) groups
2. Others
 Fixed Sof: C2(0.66) H2(0.66) C3(0.66) H3(0.66) C46(0.34) H46(0.34) C45(0.34)
 H45(0.34) C47(0.5)
3.a Riding coordinates:
 C46(H46), C45(H45)
3.b Aromatic/amide H refined with riding coordinates:
 C36(H36), C30(H30), C31(H31), C33(H33), C34(H34), C20(H20), C19(H19),
 C22(H22), C23(H23), C25(H25), C26(H26), C38(H38), C39(H39), C41(H41), C42(H42),
  C35(H35), C2(H2), C3(H3), C43(H43), C44(H44), C27(H27), C28(H28), C8(H8),
 C9(H9)
;
_olex2_submission_special_instructions 'No special instructions were received'

loop_
_space_group_symop_operation_xyz
'x, y, z'
'-x, -y, -z'

loop_
_atom_site_label
_atom_site_type_symbol
_atom_site_fract_x
_atom_site_fract_y
_atom_site_fract_z
_atom_site_U_iso_or_equiv
_atom_site_adp_type
_atom_site_occupancy
_atom_site_site_symmetry_order
_atom_site_calc_flag
_atom_site_refinement_flags_posn
_atom_site_refinement_flags_occupancy
_atom_site_disorder_assembly
_atom_site_disorder_group
Ni1 Ni 0.6064(5) 0.9974(3) 0.9339(3) 0.048(2) Uani 1 1 d . . . .
Ni2 Ni 0.7483(6) 0.5186(3) 0.4368(3) 0.051(2) Uani 1 1 d . . . .
P2 P 0.4352(13) 0.8070(7) -0.0206(7) 0.050(4) Uani 1 1 d . . . .
P4 P 0.8436(14) 0.1467(8) 0.8670(7) 0.057(4) Uani 1 1 d . . . .
P3 P 1.1521(13) 0.1261(8) 0.0929(7) 0.054(4) Uani 1 1 d . . . .
P1 P 0.4131(14) 0.9727(7) 0.7566(8) 0.061(4) Uani 1 1 d . . . .
O4 O 0.489(2) 0.9072(15) -0.0009(12) 0.035(7) Uiso 1 1 d . . . .
O7 O 1.294(3) 0.1024(14) 0.1153(13) 0.047(8) Uiso 1 1 d . . . .
O10 O 0.698(3) 0.0962(15) 0.8657(13) 0.043(8) Uiso 1 1 d . . . .
O11 O 0.954(2) 0.0847(14) 0.8414(12) 0.042(7) Uiso 1 1 d . . . .
O12 O 0.905(2) 0.1997(15) 0.9482(15) 0.047(8) Uiso 1 1 d . . . .
O5 O 0.274(3) 0.7788(14) -0.0427(13) 0.042(7) Uiso 1 1 d . . . .
O6 O 0.501(2) 0.7729(14) -0.0967(14) 0.045(7) Uiso 1 1 d . . . .
O13 O 0.765(2) 1.0196(14) 1.0367(13) 0.052(8) Uiso 1 1 d . . . .
O1 O 0.432(2) 0.9686(13) 0.8475(15) 0.037(7) Uiso 1 1 d . . . .
O8 O 1.147(2) 0.1779(15) 0.0154(15) 0.057(8) Uiso 1 1 d . . . .
O2 O 0.258(3) 0.9678(16) 0.7132(15) 0.069(9) Uiso 1 1 d . . . .
O9 O 1.041(3) 0.0418(18) 0.0798(14) 0.061(8) Uiso 1 1 d . . . .
O3 O 0.502(2) 1.0629(17) 0.7418(14) 0.061(8) Uiso 1 1 d . . . .
N4 N 0.766(3) 0.5017(16) 0.3260(15) 0.019(8) Uiso 1 1 d . . . .
N2 N 0.710(3) 0.5284(19) 0.5485(17) 0.045(9) Uiso 1 1 d . . . .
N3 N 0.850(3) 0.4208(17) 0.4587(17) 0.034(9) Uiso 1 1 d . . . .
N1 N 0.664(3) 0.6252(18) 0.4185(17) 0.038(9) Uiso 1 1 d . . . .
C36 C 0.975(3) 0.322(2) 0.525(2) 0.029(11) Uiso 1 1 d . . . .
H36 H 1.0138 0.2908 0.5682 0.035 Uiso 1 1 calc R . . .
C6 C 0.630(3) 0.686(2) 0.476(2) 0.027(11) Uiso 1 1 d . . . .
C18 C 0.646(3) 0.661(2) 0.343(2) 0.043(12) Uiso 1 1 d . . . .
C17 C 0.657(4) 0.623(3) 0.269(2) 0.047(12) Uiso 1 1 d . . . .
C16 C 0.704(4) 0.539(2) 0.264(2) 0.043(12) Uiso 1 1 d . . . .
C15 C 0.832(4) 0.435(2) 0.289(2) 0.035(11) Uiso 1 1 d . . . .
C29 C 0.986(4) 0.318(3) 0.274(2) 0.054(13) Uiso 1 1 d . . . .
C30 C 0.961(4) 0.226(3) 0.275(2) 0.078(15) Uiso 1 1 d . . . .
H30 H 0.9053 0.2013 0.3138 0.093 Uiso 1 1 calc R . . .
C31 C 1.014(4) 0.167(3) 0.222(2) 0.068(14) Uiso 1 1 d . . . .
H31 H 0.9925 0.1041 0.2223 0.082 Uiso 1 1 calc R . . .
C32 C 1.103(4) 0.205(3) 0.166(2) 0.055(13) Uiso 1 1 d . . . .
C33 C 1.140(4) 0.297(3) 0.169(2) 0.081(15) Uiso 1 1 d . . . .
H33 H 1.2072 0.3232 0.1375 0.097 Uiso 1 1 calc R . . .
C34 C 1.074(4) 0.350(3) 0.219(2) 0.081(15) Uiso 1 1 d . . . .
H34 H 1.0891 0.4127 0.2159 0.097 Uiso 1 1 calc R . . .
C10 C 0.727(4) 0.463(3) 0.607(2) 0.053(13) Uiso 1 1 d . . . .
C11 C 0.812(4) 0.399(3) 0.599(2) 0.047(12) Uiso 1 1 d . . . .
C20 C 0.588(4) 0.762(3) 0.440(2) 0.061(13) Uiso 1 1 d . . . .
H20 H 0.5551 0.8114 0.4667 0.073 Uiso 1 1 calc R . . .
C19 C 0.605(3) 0.751(2) 0.360(2) 0.052(12) Uiso 1 1 d . . . .
H19 H 0.5917 0.7935 0.3219 0.062 Uiso 1 1 calc R . . .
C13 C 0.925(4) 0.375(2) 0.411(2) 0.047(12) Uiso 1 1 d . . . .
C5 C 0.620(4) 0.673(3) 0.555(2) 0.046(12) Uiso 1 1 d . . . .
C21 C 0.597(4) 0.662(3) 0.196(2) 0.059(13) Uiso 1 1 d . . . .
C22 C 0.672(4) 0.744(3) 0.177(2) 0.063(13) Uiso 1 1 d . . . .
H22 H 0.7572 0.7684 0.2123 0.076 Uiso 1 1 calc R . . .
C23 C 0.635(4) 0.792(2) 0.111(2) 0.035(11) Uiso 1 1 d . . . .
H23 H 0.6902 0.8448 0.0975 0.041 Uiso 1 1 calc R . . .
C24 C 0.501(4) 0.750(2) 0.0660(19) 0.024(10) Uiso 1 1 d . . . .
C25 C 0.422(4) 0.672(2) 0.080(2) 0.054(13) Uiso 1 1 d . . . .
H25 H 0.3356 0.6477 0.0458 0.065 Uiso 1 1 calc R . . .
C26 C 0.475(4) 0.629(3) 0.146(2) 0.058(13) Uiso 1 1 d . . . .
H26 H 0.4216 0.5746 0.1570 0.070 Uiso 1 1 calc R . . .
C37 C 0.828(4) 0.340(2) 0.665(2) 0.043(12) Uiso 1 1 d . . . .
C38 C 0.890(4) 0.370(3) 0.742(2) 0.058(13) Uiso 1 1 d . . . .
H38 H 0.9293 0.4319 0.7545 0.069 Uiso 1 1 calc R . . .
C39 C 0.896(4) 0.314(3) 0.801(2) 0.071(14) Uiso 1 1 d . . . .
H39 H 0.9423 0.3375 0.8538 0.085 Uiso 1 1 calc R . . .
C40 C 0.835(4) 0.220(2) 0.788(2) 0.046(12) Uiso 1 1 d . . . .
C41 C 0.777(4) 0.190(3) 0.708(3) 0.088(16) Uiso 1 1 d . . . .
H41 H 0.7428 0.1281 0.6948 0.106 Uiso 1 1 calc R . . .
C42 C 0.765(4) 0.248(3) 0.646(3) 0.075(14) Uiso 1 1 d . . . .
H42 H 0.7170 0.2255 0.5932 0.090 Uiso 1 1 calc R . . .
C12 C 0.873(4) 0.381(2) 0.533(2) 0.036(11) Uiso 1 1 d . . . .
C7 C 0.644(4) 0.592(3) 0.589(2) 0.058(13) Uiso 1 1 d . . . .
C35 C 1.011(4) 0.315(2) 0.452(2) 0.043(12) Uiso 1 1 d . . . .
H35 H 1.0757 0.2803 0.4309 0.051 Uiso 1 1 calc R . . .
C14 C 0.908(4) 0.377(2) 0.325(2) 0.050(12) Uiso 1 1 d . . . .
C1 C 0.486(5) 0.879(3) 0.703(2) 0.060(13) Uiso 1 1 d . . . .
C2 C 0.400(6) 0.797(4) 0.690(3) 0.050(19) Uiso 0.66 1 d . P A 1
H2 H 0.3123 0.7864 0.7120 0.060 Uiso 0.66 1 calc R P A 1
C3 C 0.448(6) 0.730(4) 0.644(4) 0.047(19) Uiso 0.66 1 d . P A 1
H3 H 0.3930 0.6715 0.6365 0.056 Uiso 0.66 1 calc R P A 1
C4 C 0.570(5) 0.742(3) 0.608(2) 0.051(12) Uiso 1 1 d . . . .
C43 C 0.649(5) 0.818(3) 0.636(2) 0.085(15) Uiso 1 1 d . . B 1
H43 H 0.7445 0.8236 0.6241 0.102 Uiso 1 1 calc R . B 1
C44 C 0.614(5) 0.893(3) 0.680(3) 0.094(16) Uiso 1 1 d . . B 1
H44 H 0.6764 0.9488 0.6924 0.113 Uiso 1 1 calc R . B 1
C27 C 0.718(4) 0.496(2) 0.182(2) 0.060(13) Uiso 1 1 d . . . .
H27 H 0.6809 0.5112 0.1300 0.072 Uiso 1 1 calc R . . .
C28 C 0.796(4) 0.431(2) 0.201(2) 0.056(13) Uiso 1 1 d . . . .
H28 H 0.8229 0.3883 0.1627 0.067 Uiso 1 1 calc R . . .
C8 C 0.610(4) 0.565(3) 0.664(2) 0.066(14) Uiso 1 1 d . . . .
H8 H 0.5645 0.5974 0.7017 0.079 Uiso 1 1 calc R . . .
C9 C 0.656(4) 0.488(3) 0.672(3) 0.079(15) Uiso 1 1 d . . . .
H9 H 0.6421 0.4538 0.7155 0.095 Uiso 1 1 calc R . . .
C46 C 0.378(12) 0.837(8) 0.632(7) 0.07(4) Uiso 0.34 1 d . P A -1
H46 H 0.2945 0.8639 0.6172 0.078 Uiso 0.34 1 d R P A -1
C45 C 0.424(11) 0.754(7) 0.586(7) 0.03(3) Uiso 0.34 1 d . P A -1
H45 H 0.3670 0.7205 0.5395 0.041 Uiso 0.34 1 d R P A -1
O14 O 0.091(4) 1.0779(19) 0.7107(18) 0.132(13) Uani 1 1 d . . C -1
C47 C -0.163(10) 1.092(6) 0.454(6) 0.12(4) Uiso 0.5 1 d . P D -1
C48 C -0.085(7) 1.005(5) 0.568(4) 0.22(3) Uiso 1 1 d . . E -1

loop_
_atom_site_aniso_label
_atom_site_aniso_U_11
_atom_site_aniso_U_22
_atom_site_aniso_U_33
_atom_site_aniso_U_23
_atom_site_aniso_U_13
_atom_site_aniso_U_12
Ni1 0.071(5) 0.040(4) 0.046(4) 0.008(3) 0.027(3) 0.027(3)
Ni2 0.086(5) 0.032(4) 0.044(4) 0.004(3) 0.024(3) 0.020(3)
P2 0.066(11) 0.041(10) 0.053(10) 0.010(7) 0.024(8) 0.018(8)
P4 0.081(12) 0.057(9) 0.035(10) -0.004(8) 0.012(8) 0.018(9)
P3 0.078(12) 0.052(10) 0.044(9) 0.003(7) 0.031(8) 0.033(9)
P1 0.090(12) 0.034(9) 0.065(12) 0.005(7) 0.029(9) 0.013(8)
O14 0.22(4) 0.09(2) 0.12(3) 0.03(2) 0.08(3) 0.09(3)

loop_
_atom_type_symbol
_atom_type_description
_atom_type_scat_dispersion_real
_atom_type_scat_dispersion_imag
_atom_type_scat_source
C C 0.0030 0.0020 'International Tables Vol C Tables 4.2.6.8 and 6.1.1.4'
H H 0.0000 0.0000 'International Tables Vol C Tables 4.2.6.8 and 6.1.1.4'
N N 0.0060 0.0030 'International Tables Vol C Tables 4.2.6.8 and 6.1.1.4'
Ni Ni 0.3390 1.1120 'International Tables Vol C Tables 4.2.6.8 and 6.1.1.4'
O O 0.0110 0.0060 'International Tables Vol C Tables 4.2.6.8 and 6.1.1.4'
P P 0.1020 0.0940 'International Tables Vol C Tables 4.2.6.8 and 6.1.1.4'

loop_
_geom_angle_atom_site_label_1
_geom_angle_atom_site_label_2
_geom_angle_atom_site_label_3
_geom_angle
_geom_angle_site_symmetry_1
_geom_angle_site_symmetry_3
O4 Ni1 Ni1 41.1(6) 1_556 2_677
O4 Ni1 Ni1 40.8(6) 2_676 2_677
O4 Ni1 O4 81.9(9) 1_556 2_676
O4 Ni1 O10 172.0(8) 1_556 1_565
O7 Ni1 Ni1 133.3(6) 2_766 2_677
O7 Ni1 O4 92.5(8) 2_766 1_556
O7 Ni1 O4 171.8(8) 2_766 2_676
O7 Ni1 O10 93.8(8) 2_766 1_565
O7 Ni1 O13 90.3(9) 2_766 .
O10 Ni1 Ni1 132.9(6) 1_565 2_677
O10 Ni1 O4 92.4(8) 1_565 2_676
O13 Ni1 Ni1 83.6(6) . 2_677
O13 Ni1 O4 83.4(8) . 2_676
O13 Ni1 O4 86.9(8) . 1_556
O13 Ni1 O10 98.1(9) . 1_565
O1 Ni1 Ni1 87.7(7) . 2_677
O1 Ni1 O4 84.4(8) . 1_556
O1 Ni1 O4 92.2(8) . 2_676
O1 Ni1 O7 93.3(9) . 2_766
O1 Ni1 O10 90.2(9) . 1_565
O1 Ni1 O13 170.7(9) . .
N4 Ni2 N2 173.9(11) . .
N4 Ni2 N3 91.0(11) . .
N4 Ni2 N1 90.0(11) . .
N3 Ni2 N2 89.7(12) . .
N3 Ni2 N1 174.2(11) . .
N1 Ni2 N2 90.0(12) . .
O4 P2 O5 116.9(13) . .
O4 P2 O6 108.0(13) . .
O4 P2 C24 107.7(15) . .
O5 P2 O6 105.5(13) . .
O5 P2 C24 109.6(14) . .
O6 P2 C24 109.0(13) . .
O10 P4 O11 113.0(13) . .
O10 P4 O12 113.6(14) . .
O10 P4 C40 108.0(15) . .
O11 P4 C40 102.6(14) . .
O12 P4 O11 108.7(13) . .
O12 P4 C40 110.4(16) . .
O7 P3 O8 110.6(14) . .
O7 P3 O9 110.1(14) . .
O7 P3 C32 113.5(16) . .
O8 P3 C32 102.4(16) . .
O9 P3 O8 111.2(14) . .
O9 P3 C32 109.0(17) . .
O1 P1 O2 116.6(14) . .
O1 P1 O3 106.6(14) . .
O1 P1 C1 111.6(15) . .
O2 P1 O3 108.8(14) . .
O2 P1 C1 105.3(17) . .
O3 P1 C1 107.7(17) . .
Ni1 O4 Ni1 98.1(9) 1_554 2_676
P2 O4 Ni1 130.1(13) . 1_554
P2 O4 Ni1 127.1(12) . 2_676
P3 O7 Ni1 130.9(14) . 2_766
P4 O10 Ni1 135.1(14) . 1_545
P1 O1 Ni1 131.9(13) . .
C16 N4 Ni2 130(2) . .
C16 N4 C15 104(3) . .
C15 N4 Ni2 126(2) . .
C10 N2 Ni2 127(3) . .
C7 N2 Ni2 130(3) . .
C7 N2 C10 103(3) . .
C13 N3 Ni2 130(3) . .
C13 N3 C12 102(3) . .
C12 N3 Ni2 128(2) . .
C6 N1 Ni2 127(2) . .
C6 N1 C18 108(3) . .
C18 N1 Ni2 124(2) . .
C12 C36 H36 124.0 . .
C35 C36 H36 124.0 . .
C35 C36 C12 112(3) . .
N1 C6 C20 110(3) . .
C5 C6 N1 126(3) . .
C5 C6 C20 123(4) . .
N1 C18 C19 106(3) . .
C17 C18 N1 130(4) . .
C17 C18 C19 125(4) . .
C18 C17 C16 118(4) . .
C18 C17 C21 120(4) . .
C16 C17 C21 122(4) . .
N4 C16 C17 125(4) . .
N4 C16 C27 115(3) . .
C17 C16 C27 119(4) . .
N4 C15 C28 109(3) . .
C14 C15 N4 127(4) . .
C14 C15 C28 123(4) . .
C30 C29 C34 116(4) . .
C30 C29 C14 119(4) . .
C34 C29 C14 125(4) . .
C29 C30 H30 119.0 . .
C29 C30 C31 122(4) . .
C31 C30 H30 119.0 . .
C30 C31 H31 120.5 . .
C30 C31 C32 119(4) . .
C32 C31 H31 120.5 . .
C31 C32 P3 116(3) . .
C33 C32 P3 124(3) . .
C33 C32 C31 120(4) . .
C32 C33 H33 121.3 . .
C34 C33 C32 117(4) . .
C34 C33 H33 121.3 . .
C29 C34 H34 117.1 . .
C33 C34 C29 126(4) . .
C33 C34 H34 117.1 . .
C11 C10 N2 122(4) . .
C11 C10 C9 131(4) . .
C9 C10 N2 106(4) . .
C10 C11 C37 117(4) . .
C12 C11 C10 125(4) . .
C12 C11 C37 118(4) . .
C6 C20 H20 126.2 . .
C19 C20 C6 108(4) . .
C19 C20 H20 126.2 . .
C18 C19 H19 126.0 . .
C20 C19 C18 108(4) . .
C20 C19 H19 126.0 . .
N3 C13 C35 115(4) . .
N3 C13 C14 123(4) . .
C14 C13 C35 122(4) . .
C6 C5 C7 123(4) . .
C6 C5 C4 120(4) . .
C7 C5 C4 116(4) . .
C22 C21 C17 118(4) . .
C26 C21 C17 126(4) . .
C26 C21 C22 116(4) . .
C21 C22 H22 116.4 . .
C23 C22 C21 127(4) . .
C23 C22 H22 116.4 . .
C22 C23 H23 125.1 . .
C22 C23 C24 110(3) . .
C24 C23 H23 125.1 . .
C23 C24 P2 115(3) . .
C25 C24 P2 118(3) . .
C25 C24 C23 127(3) . .
C24 C25 H25 121.4 . .
C24 C25 C26 117(4) . .
C26 C25 H25 121.4 . .
C21 C26 C25 123(4) . .
C21 C26 H26 118.6 . .
C25 C26 H26 118.6 . .
C38 C37 C11 124(4) . .
C38 C37 C42 119(4) . .
C42 C37 C11 117(4) . .
C37 C38 H38 119.3 . .
C37 C38 C39 121(4) . .
C39 C38 H38 119.3 . .
C38 C39 H39 118.4 . .
C38 C39 C40 123(4) . .
C40 C39 H39 118.4 . .
C39 C40 P4 123(3) . .
C41 C40 P4 123(3) . .
C41 C40 C39 114(4) . .
C40 C41 H41 118.3 . .
C40 C41 C42 123(4) . .
C42 C41 H41 118.3 . .
C37 C42 H42 121.0 . .
C41 C42 C37 118(4) . .
C41 C42 H42 121.0 . .
N3 C12 C36 108(3) . .
C11 C12 N3 125(4) . .
C11 C12 C36 126(4) . .
N2 C7 C5 121(4) . .
N2 C7 C8 112(4) . .
C8 C7 C5 127(4) . .
C36 C35 C13 102(4) . .
C36 C35 H35 128.9 . .
C13 C35 H35 128.9 . .
C15 C14 C29 118(4) . .
C15 C14 C13 121(4) . .
C13 C14 C29 120(4) . .
C2 C1 P1 116(4) . .
C2 C1 C46 49(4) . .
C44 C1 P1 120(4) . .
C44 C1 C2 124(5) . .
C44 C1 C46 110(6) . .
C46 C1 P1 108(5) . .
C1 C2 H2 122.2 . .
C1 C2 C3 116(5) . .
C3 C2 H2 122.2 . .
C46 C2 C1 71(6) . .
C46 C2 H2 106.8 . .
C46 C2 C3 91(8) . .
C2 C3 H3 117.8 . .
C2 C3 C46 40(4) . .
C4 C3 C2 124(6) . .
C4 C3 H3 117.8 . .
C4 C3 C46 102(5) . .
C46 C3 H3 126.1 . .
C45 C3 C2 98(8) . .
C45 C3 H3 102.3 . .
C45 C3 C4 70(6) . .
C45 C3 C46 58(7) . .
C3 C4 C5 125(4) . .
C3 C4 C45 45(4) . .
C43 C4 C5 123(4) . .
C43 C4 C3 112(5) . .
C43 C4 C45 111(6) . .
C45 C4 C5 114(6) . .
C4 C43 H43 115.3 . .
C4 C43 C44 129(5) . .
C44 C43 H43 115.3 . .
C1 C44 C43 113(5) . .
C1 C44 H44 123.3 . .
C43 C44 H44 123.3 . .
C16 C27 H27 128.9 . .
C28 C27 C16 102(4) . .
C28 C27 H27 128.9 . .
C15 C28 H28 125.2 . .
C27 C28 C15 110(4) . .
C27 C28 H28 125.2 . .
C7 C8 H8 127.0 . .
C9 C8 C7 106(4) . .
C9 C8 H8 127.0 . .
C10 C9 H9 123.8 . .
C8 C9 C10 112(4) . .
C8 C9 H9 123.8 . .
C1 C46 C3 88(7) . .
C1 C46 H46 121.1 . .
C1 C46 C45 112(9) . .
C2 C46 C1 60(6) . .
C2 C46 C3 48(5) . .
C2 C46 H46 126.0 . .
C2 C46 C45 83(9) . .
C3 C46 H46 144.7 . .
C45 C46 C3 35(5) . .
C45 C46 H46 126.4 . .
C3 C45 C4 65(7) . .
C3 C45 C46 87(9) . .
C3 C45 H45 125.8 . .
C4 C45 C46 115(9) . .
C4 C45 H45 121.2 . .
C46 C45 H45 122.6 . .

loop_
_geom_bond_atom_site_label_1
_geom_bond_atom_site_label_2
_geom_bond_distance
_geom_bond_site_symmetry_2
Ni1 Ni1 3.199(10) 2_677
Ni1 O4 2.13(2) 2_676
Ni1 O4 2.11(2) 1_556
Ni1 O7 2.06(2) 2_766
Ni1 O10 2.12(2) 1_565
Ni1 O13 2.11(2) .
Ni1 O1 2.03(2) .
Ni2 N4 1.88(3) .
Ni2 N2 1.95(3) .
Ni2 N3 1.91(3) .
Ni2 N1 1.93(3) .
P2 O4 1.52(2) .
P2 O5 1.53(2) .
P2 O6 1.57(2) .
P2 C24 1.83(3) .
P4 O10 1.49(2) .
P4 O11 1.58(2) .
P4 O12 1.52(2) .
P4 C40 1.80(4) .
P3 O7 1.46(2) .
P3 O8 1.57(2) .
P3 O9 1.52(3) .
P3 C32 1.78(4) .
P1 O1 1.51(2) .
P1 O2 1.55(3) .
P1 O3 1.56(3) .
P1 C1 1.88(4) .
O4 Ni1 2.11(2) 1_554
O4 Ni1 2.13(2) 2_676
O7 Ni1 2.06(2) 2_766
O10 Ni1 2.12(2) 1_545
N4 C16 1.33(3) .
N4 C15 1.41(3) .
N2 C10 1.46(4) .
N2 C7 1.39(4) .
N3 C13 1.35(4) .
N3 C12 1.42(3) .
N1 C6 1.38(3) .
N1 C18 1.41(4) .
C36 H36 0.9500 .
C36 C12 1.42(4) .
C36 C35 1.31(4) .
C6 C20 1.42(4) .
C6 C5 1.36(4) .
C18 C17 1.34(4) .
C18 C19 1.49(4) .
C17 C16 1.40(4) .
C17 C21 1.48(4) .
C16 C27 1.49(4) .
C15 C14 1.35(4) .
C15 C28 1.46(4) .
C29 C30 1.39(4) .
C29 C34 1.40(4) .
C29 C14 1.51(4) .
C30 H30 0.9500 .
C30 C31 1.40(4) .
C31 H31 0.9500 .
C31 C32 1.44(4) .
C32 C33 1.38(4) .
C33 H33 0.9500 .
C33 C34 1.38(5) .
C34 H34 0.9500 .
C10 C11 1.34(4) .
C10 C9 1.41(4) .
C11 C37 1.48(4) .
C11 C12 1.34(4) .
C20 H20 0.9500 .
C20 C19 1.37(4) .
C19 H19 0.9500 .
C13 C35 1.46(4) .
C13 C14 1.42(4) .
C5 C7 1.43(4) .
C5 C4 1.49(4) .
C21 C22 1.42(4) .
C21 C26 1.35(4) .
C22 H22 0.9500 .
C22 C23 1.41(4) .
C23 H23 0.9500 .
C23 C24 1.43(4) .
C24 C25 1.36(4) .
C25 H25 0.9500 .
C25 C26 1.40(4) .
C26 H26 0.9500 .
C37 C38 1.36(4) .
C37 C42 1.44(4) .
C38 H38 0.9500 .
C38 C39 1.36(4) .
C39 H39 0.9500 .
C39 C40 1.44(4) .
C40 C41 1.39(5) .
C41 H41 0.9500 .
C41 C42 1.41(5) .
C42 H42 0.9500 .
C7 C8 1.41(4) .
C35 H35 0.9500 .
C1 C2 1.38(6) .
C1 C44 1.33(5) .
C1 C46 1.50(11) .
C2 H2 0.9500 .
C2 C3 1.39(6) .
C2 C46 1.20(11) .
C3 H3 0.9500 .
C3 C4 1.38(6) .
C3 C46 1.86(14) .
C3 C45 1.07(10) .
C4 C43 1.29(4) .
C4 C45 1.44(10) .
C43 H43 0.9500 .
C43 C44 1.41(5) .
C44 H44 0.9500 .
C27 H27 0.9500 .
C27 C28 1.35(4) .
C28 H28 0.9500 .
C8 H8 0.9500 .
C8 C9 1.30(4) .
C9 H9 0.9500 .
C46 H46 0.9519 .
C46 C45 1.57(13) .
C45 H45 0.9530 .

loop_
_geom_torsion_atom_site_label_1
_geom_torsion_atom_site_label_2
_geom_torsion_atom_site_label_3
_geom_torsion_atom_site_label_4
_geom_torsion
_geom_torsion_site_symmetry_4
Ni2 N4 C16 C17 27(5) .
Ni2 N4 C16 C27 -168(2) .
Ni2 N4 C15 C14 -8(5) .
Ni2 N4 C15 C28 167(2) .
Ni2 N2 C10 C11 21(5) .
Ni2 N2 C10 C9 -166(2) .
Ni2 N2 C7 C5 -14(5) .
Ni2 N2 C7 C8 168(2) .
Ni2 N3 C13 C35 169(2) .
Ni2 N3 C13 C14 -19(5) .
Ni2 N3 C12 C36 -169(2) .
Ni2 N3 C12 C11 8(5) .
Ni2 N1 C6 C20 172(2) .
Ni2 N1 C6 C5 -16(5) .
Ni2 N1 C18 C17 13(5) .
Ni2 N1 C18 C19 -169(2) .
P2 C24 C25 C26 180(2) .
P4 C40 C41 C42 178(3) .
P3 C32 C33 C34 169(3) .
P1 C1 C2 C3 174(4) .
P1 C1 C2 C46 92(7) .
P1 C1 C44 C43 -175(3) .
P1 C1 C46 C2 -109(6) .
P1 C1 C46 C3 -151(4) .
P1 C1 C46 C45 -177(6) .
O4 P2 C24 C23 -31(3) .
O4 P2 C24 C25 152(2) .
O7 P3 C32 C31 -98(3) .
O7 P3 C32 C33 85(4) .
O10 P4 C40 C39 132(3) .
O10 P4 C40 C41 -52(3) .
O11 P4 O10 Ni1 67(2) 1_545
O11 P4 C40 C39 -109(3) .
O11 P4 C40 C41 67(3) .
O12 P4 O10 Ni1 -57(2) 1_545
O12 P4 C40 C39 7(3) .
O12 P4 C40 C41 -177(3) .
O5 P2 O4 Ni1 -110.7(16) 1_554
O5 P2 O4 Ni1 39(2) 2_676
O5 P2 C24 C23 -159(2) .
O5 P2 C24 C25 23(3) .
O6 P2 O4 Ni1 158.1(13) 2_676
O6 P2 O4 Ni1 8(2) 1_554
O6 P2 C24 C23 86(2) .
O6 P2 C24 C25 -92(3) .
O1 P1 C1 C2 81(4) .
O1 P1 C1 C44 -100(4) .
O1 P1 C1 C46 133(5) .
O8 P3 O7 Ni1 -77(2) 2_766
O8 P3 C32 C31 142(3) .
O8 P3 C32 C33 -34(4) .
O2 P1 O1 Ni1 -165.5(15) .
O2 P1 C1 C2 -47(4) .
O2 P1 C1 C44 133(4) .
O2 P1 C1 C46 6(5) .
O9 P3 O7 Ni1 47(2) 2_766
O9 P3 C32 C31 25(3) .
O9 P3 C32 C33 -152(3) .
O3 P1 O1 Ni1 -44(2) .
O3 P1 C1 C2 -163(3) .
O3 P1 C1 C44 17(4) .
O3 P1 C1 C46 -110(5) .
N4 C16 C27 C28 -1(4) .
N4 C15 C14 C29 -172(3) .
N4 C15 C14 C13 3(6) .
N4 C15 C28 C27 4(4) .
N2 C10 C11 C37 176(3) .
N2 C10 C11 C12 -10(6) .
N2 C10 C9 C8 -6(5) .
N2 C7 C8 C9 1(4) .
N3 Ni2 N4 C16 170(3) .
N3 Ni2 N4 C15 1(3) .
N3 C13 C35 C36 4(4) .
N3 C13 C14 C15 10(6) .
N3 C13 C14 C29 -175(3) .
N1 Ni2 N4 C16 -15(3) .
N1 Ni2 N4 C15 176(3) .
N1 C6 C20 C19 -4(4) .
N1 C6 C5 C7 1(6) .
N1 C6 C5 C4 -175(3) .
N1 C18 C17 C16 -6(6) .
N1 C18 C17 C21 164(3) .
N1 C18 C19 C20 -5(4) .
C6 N1 C18 C17 -175(4) .
C6 N1 C18 C19 2(3) .
C6 C20 C19 C18 5(4) .
C6 C5 C7 N2 14(6) .
C6 C5 C7 C8 -168(4) .
C6 C5 C4 C3 117(5) .
C6 C5 C4 C43 -73(5) .
C6 C5 C4 C45 67(6) .
C18 N1 C6 C20 1(4) .
C18 N1 C6 C5 173(3) .
C18 C17 C16 N4 -14(5) .
C18 C17 C16 C27 -180(3) .
C18 C17 C21 C22 74(5) .
C18 C17 C21 C26 -104(5) .
C17 C18 C19 C20 173(3) .
C17 C16 C27 C28 166(3) .
C17 C21 C22 C23 180(3) .
C17 C21 C26 C25 178(3) .
C16 N4 C15 C14 -179(3) .
C16 N4 C15 C28 -4(4) .
C16 C17 C21 C22 -116(4) .
C16 C17 C21 C26 66(5) .
C16 C27 C28 C15 -2(4) .
C15 N4 C16 C17 -162(3) .
C15 N4 C16 C27 3(4) .
C29 C30 C31 C32 3(6) .
C30 C29 C34 C33 -2(6) .
C30 C29 C14 C15 -125(4) .
C30 C29 C14 C13 60(5) .
C30 C31 C32 P3 -174(3) .
C30 C31 C32 C33 3(6) .
C31 C32 C33 C34 -8(6) .
C32 P3 O7 Ni1 168.9(19) 2_766
C32 C33 C34 C29 8(6) .
C34 C29 C30 C31 -3(6) .
C34 C29 C14 C15 49(5) .
C34 C29 C14 C13 -126(4) .
C10 N2 C7 C5 174(3) .
C10 N2 C7 C8 -4(4) .
C10 C11 C37 C38 -65(5) .
C10 C11 C37 C42 111(4) .
C10 C11 C12 N3 -4(6) .
C10 C11 C12 C36 172(3) .
C11 C10 C9 C8 165(4) .
C11 C37 C38 C39 177(4) .
C11 C37 C42 C41 -179(3) .
C20 C6 C5 C7 172(3) .
C20 C6 C5 C4 -4(5) .
C19 C18 C17 C16 177(3) .
C19 C18 C17 C21 -13(6) .
C13 N3 C12 C36 7(3) .
C13 N3 C12 C11 -176(3) .
C5 C6 C20 C19 -176(3) .
C5 C7 C8 C9 -178(4) .
C5 C4 C43 C44 174(4) .
C5 C4 C45 C3 116(7) .
C5 C4 C45 C46 -170(7) .
C21 C17 C16 N4 176(3) .
C21 C17 C16 C27 11(5) .
C21 C22 C23 C24 4(5) .
C22 C21 C26 C25 0(6) .
C22 C23 C24 P2 178(2) .
C22 C23 C24 C25 -4(5) .
C23 C24 C25 C26 2(5) .
C24 P2 O4 Ni1 125.4(16) 1_554
C24 P2 O4 Ni1 -84.4(18) 2_676
C24 C25 C26 C21 0(6) .
C26 C21 C22 C23 -2(6) .
C37 C11 C12 N3 169(3) .
C37 C11 C12 C36 -14(6) .
C37 C38 C39 C40 -2(6) .
C38 C37 C42 C41 -3(5) .
C38 C39 C40 P4 -180(3) .
C38 C39 C40 C41 4(6) .
C39 C40 C41 C42 -6(6) .
C40 P4 O10 Ni1 -179.9(18) 1_545
C40 C41 C42 C37 6(6) .
C42 C37 C38 C39 1(6) .
C12 N3 C13 C35 -7(4) .
C12 N3 C13 C14 165(3) .
C12 C36 C35 C13 1(4) .
C12 C11 C37 C38 121(4) .
C12 C11 C37 C42 -63(5) .
C7 N2 C10 C11 -167(3) .
C7 N2 C10 C9 6(4) .
C7 C5 C4 C3 -58(6) .
C7 C5 C4 C43 111(4) .
C7 C5 C4 C45 -109(6) .
C7 C8 C9 C10 4(5) .
C35 C36 C12 N3 -5(4) .
C35 C36 C12 C11 178(3) .
C35 C13 C14 C15 -178(3) .
C35 C13 C14 C29 -3(5) .
C14 C15 C28 C27 179(3) .
C14 C29 C30 C31 171(3) .
C14 C29 C34 C33 -176(4) .
C14 C13 C35 C36 -168(3) .
C1 P1 O1 Ni1 73(2) .
C1 C2 C3 C4 -3(9) .
C1 C2 C3 C46 -69(7) .
C1 C2 C3 C45 -75(9) .
C1 C2 C46 C3 117(5) .
C1 C2 C46 C45 121(7) .
C1 C46 C45 C3 49(10) .
C1 C46 C45 C4 -12(12) .
C2 C1 C44 C43 4(7) .
C2 C1 C46 C3 -42(5) .
C2 C1 C46 C45 -68(8) .
C2 C3 C4 C5 -177(5) .
C2 C3 C4 C43 13(8) .
C2 C3 C4 C45 -86(9) .
C2 C3 C46 C1 51(6) .
C2 C3 C46 C45 -173(12) .
C2 C3 C45 C4 124(5) .
C2 C3 C45 C46 4(8) .
C2 C46 C45 C3 -5(9) .
C2 C46 C45 C4 -66(9) .
C3 C2 C46 C1 -117(5) .
C3 C2 C46 C45 4(7) .
C3 C4 C43 C44 -15(7) .
C3 C4 C45 C46 74(9) .
C3 C46 C45 C4 -61(8) .
C4 C5 C7 N2 -170(3) .
C4 C5 C7 C8 8(6) .
C4 C3 C46 C1 -79(6) .
C4 C3 C46 C2 -130(7) .
C4 C3 C46 C45 57(8) .
C4 C3 C45 C46 -119(7) .
C4 C43 C44 C1 8(7) .
C43 C4 C45 C3 -100(7) .
C43 C4 C45 C46 -26(10) .
C44 C1 C2 C3 -6(8) .
C44 C1 C2 C46 -88(8) .
C44 C1 C46 C2 118(6) .
C44 C1 C46 C3 76(5) .
C44 C1 C46 C45 50(9) .
C28 C15 C14 C29 13(5) .
C28 C15 C14 C13 -172(3) .
C9 C10 C11 C37 5(6) .
C9 C10 C11 C12 179(4) .
C46 C1 C2 C3 82(8) .
C46 C1 C44 C43 -49(7) .
C46 C2 C3 C4 66(9) .
C46 C2 C3 C45 -6(10) .
C46 C3 C4 C5 -139(5) .
C46 C3 C4 C43 50(6) .
C46 C3 C4 C45 -49(7) .
C46 C3 C45 C4 119(7) .
C45 C3 C4 C5 -90(8) .
C45 C3 C4 C43 99(8) .
C45 C3 C46 C1 -136(10) .
C45 C3 C46 C2 173(12) .
C45 C4 C43 C44 33(8) .
